data_7239305
loop_
_publ_author_name
'Dobrzy\'nska, Danuta'
'Kubiak, Joanna'
'Janczak, Jan'
'Zo\'n, Jerzy'

_publ_section_title
;
 Supramolecular networks formation in crystals of
 3-carboxybenzylphosphonic acid, its complexes and salts: from
 coordination bonds to weak intermolecular interactions
;
_journal_issue 45
_journal_name_full 'RSC Advances'
_journal_page_first 23119
_journal_paper_doi 10.1039/c3ra44614j
_journal_volume 3
_journal_year 2013
_chemical_formula_moiety 'C8 H8 O5 P, 0.5(C10 H10 N2)'
_chemical_formula_sum 'C13 H13 N O5 P'
_chemical_formula_weight 294.21
_space_group_IT_number 15
_space_group_name_Hall '-C 2yc'
_space_group_name_H-M_alt 'C 1 2/c 1'
_symmetry_cell_setting monoclinic
_symmetry_space_group_name_Hall '-C 2yc'
_symmetry_space_group_name_H-M 'C 1 2/c 1'
_atom_sites_solution_hydrogens geom
_atom_sites_solution_primary direct
_atom_sites_solution_secondary difmap
_audit_creation_method SHELXL-97
_cell_angle_alpha 90.00
_cell_angle_beta 96.14(1)
_cell_angle_gamma 90.00
_cell_formula_units_Z 8
_cell_length_a 22.995(5)
_cell_length_b 11.763(2)
_cell_length_c 9.2980(19)
_cell_measurement_reflns_used 1282
_cell_measurement_temperature 295(2)
_cell_measurement_theta_max 29.04
_cell_measurement_theta_min 2.87
_cell_volume 2500.6(9)
_computing_cell_refinement
;
CrysAlis Red, Version 171.32.6, Oxford Diffraction Poland, 2008
;
_computing_data_collection
;
CrysAlis CCD, Version 171.32.6, Oxford Diffraction Poland, 2008
;
_computing_data_reduction
;
CrysAlis Red, Version 171.32.6, Oxford Diffraction Poland, 2008
;
_computing_molecular_graphics
;
Brandenburg & Putz (2006). Diamond 3.0. Crystal and Molecular
Structure Visualisation, University of Bonn, Germany
;
_computing_publication_material 'SHELXL-97 (Sheldrick, 1997)'
_computing_structure_refinement 'SHELXL-97 (Sheldrick, 1997)'
_computing_structure_solution 'SHELXS-97 (Sheldrick, 1990)'
_diffrn_ambient_temperature 295(2)
_diffrn_detector_area_resol_mean '1024x1024 with blocks 2x2'
_diffrn_measured_fraction_theta_full 0.991
_diffrn_measured_fraction_theta_max 0.962
_diffrn_measurement_device_type 'KUMA KM-4 with area CCD detector'
_diffrn_measurement_method \w-scan
_diffrn_radiation_monochromator graphite
_diffrn_radiation_source 'fine-focus sealed tube'
_diffrn_radiation_type MoK\a
_diffrn_radiation_wavelength 0.71073
_diffrn_reflns_av_R_equivalents 0.0211
_diffrn_reflns_av_sigmaI/netI 0.0166
_diffrn_reflns_limit_h_max 31
_diffrn_reflns_limit_h_min -31
_diffrn_reflns_limit_k_max 16
_diffrn_reflns_limit_k_min -12
_diffrn_reflns_limit_l_max 12
_diffrn_reflns_limit_l_min -12
_diffrn_reflns_number 16883
_diffrn_reflns_theta_full 28.35
_diffrn_reflns_theta_max 29.04
_diffrn_reflns_theta_min 2.87
_exptl_absorpt_coefficient_mu 0.240
_exptl_absorpt_correction_T_max 0.9558
_exptl_absorpt_correction_T_min 0.9208
_exptl_absorpt_correction_type numerical
_exptl_absorpt_process_details
;
CrysAlis Red, Version 171.32.6, Oxford Diffraction Poland, 2008
;
_exptl_crystal_colour colourless
_exptl_crystal_density_diffrn 1.563
_exptl_crystal_density_meas 1.56
_exptl_crystal_density_method floatation
_exptl_crystal_description parallelepiped
_exptl_crystal_F_000 1224
_exptl_crystal_size_max 0.35
_exptl_crystal_size_mid 0.21
_exptl_crystal_size_min 0.19
_refine_diff_density_max 0.290
_refine_diff_density_min -0.354
_refine_diff_density_rms 0.047
_refine_ls_extinction_coef 0.0030(3)
_refine_ls_extinction_expression Fc^*^=kFc[1+0.001xFc^2^\l^3^/sin(2\q)]^-1/4^
_refine_ls_extinction_method SHELXL
_refine_ls_goodness_of_fit_ref 1.001
_refine_ls_hydrogen_treatment mixed
_refine_ls_matrix_type full
_refine_ls_number_parameters 191
_refine_ls_number_reflns 3221
_refine_ls_number_restraints 0
_refine_ls_restrained_S_all 1.001
_refine_ls_R_factor_all 0.0473
_refine_ls_R_factor_gt 0.0318
_refine_ls_shift/su_max 0.000
_refine_ls_shift/su_mean 0.000
_refine_ls_structure_factor_coef Fsqd
_refine_ls_weighting_details 'calc w=1/[\s^2^(Fo^2^)+(0.0488P)^2^+1.8994P] where P=(Fo^2^+2Fc^2^)/3'
_refine_ls_weighting_scheme calc
_refine_ls_wR_factor_gt 0.0790
_refine_ls_wR_factor_ref 0.0913
_reflns_number_gt 2597
_reflns_number_total 3221
_reflns_threshold_expression I>2\s(I)
_cod_data_source_file c3ra44614j.txt
_cod_data_source_block COMP6
_cod_original_sg_symbol_H-M 'C 2/c'
_cod_database_code 7239305

loop_
_symmetry_equiv_pos_as_xyz
'x, y, z'
'-x, y, -z+1/2'
'x+1/2, y+1/2, z'
'-x+1/2, y+1/2, -z+1/2'
'-x, -y, -z'
'x, -y, z-1/2'
'-x+1/2, -y+1/2, -z'
'x+1/2, -y+1/2, z-1/2'

loop_
_atom_site_label
_atom_site_type_symbol
_atom_site_fract_x
_atom_site_fract_y
_atom_site_fract_z
_atom_site_U_iso_or_equiv
_atom_site_adp_type
_atom_site_occupancy
_atom_site_symmetry_multiplicity
_atom_site_calc_flag
_atom_site_refinement_flags
C1 C 0.23576(6) 0.03715(12) 0.80415(14) 0.0276(3) Uani 1 1 d .
C2 C 0.26456(6) -0.05024(11) 0.88450(14) 0.0250(3) Uani 1 1 d .
H2 H 0.2523 -0.1251 0.8694 0.030 Uiso 1 1 calc R
C3 C 0.31136(6) -0.02603(11) 0.98675(14) 0.0251(3) Uani 1 1 d .
C4 C 0.32989(7) 0.08592(12) 1.00938(17) 0.0343(3) Uani 1 1 d .
H4 H 0.3614 0.1021 1.0777 0.041 Uiso 1 1 calc R
C5 C 0.30168(7) 0.17237(13) 0.9308(2) 0.0438(4) Uani 1 1 d .
H5 H 0.3141 0.2471 0.9455 0.053 Uiso 1 1 calc R
C6 C 0.25499(7) 0.14806(13) 0.83020(18) 0.0383(4) Uani 1 1 d .
H6 H 0.2358 0.2072 0.7784 0.046 Uiso 1 1 calc R
C7 C 0.18638(6) 0.01451(14) 0.68813(15) 0.0331(3) Uani 1 1 d .
H7A H 0.1979 -0.0484 0.6299 0.050 Uiso 1 1 calc R
H7B H 0.1823 0.0808 0.6258 0.050 Uiso 1 1 calc R
P1 P 0.115027(15) -0.01815(3) 0.74237(3) 0.02305(11) Uani 1 1 d .
O1 O 0.11245(5) -0.13389(8) 0.80689(12) 0.0371(3) Uani 1 1 d .
O2 O 0.07283(4) 0.00156(8) 0.60755(10) 0.0275(2) Uani 1 1 d .
O3 O 0.10308(5) 0.07667(8) 0.85622(11) 0.0310(2) Uani 1 1 d .
H3O H 0.0933(8) 0.0500(17) 0.932(2) 0.046 Uiso 1 1 d .
C8 C 0.34413(6) -0.11616(11) 1.07354(14) 0.0266(3) Uani 1 1 d .
O4 O 0.38460(5) -0.09384(9) 1.16354(12) 0.0393(3) Uani 1 1 d .
O5 O 0.32681(5) -0.22091(9) 1.04161(12) 0.0365(3) Uani 1 1 d .
H5O H 0.3480(9) -0.2695(18) 1.098(2) 0.055 Uiso 1 1 d .
C9 C 0.00671(5) 0.43861(10) 0.51419(14) 0.0217(3) Uani 1 1 d .
C10 C 0.04862(6) 0.40534(11) 0.62591(15) 0.0282(3) Uani 1 1 d .
H10 H 0.0681 0.4597 0.6858 0.034 Uiso 1 1 calc R
C11 C 0.06105(6) 0.29189(12) 0.64712(15) 0.0315(3) Uani 1 1 d .
H11 H 0.0890 0.2701 0.7217 0.038 Uiso 1 1 calc R
N1 N 0.03369(5) 0.21246(9) 0.56279(13) 0.0295(3) Uani 1 1 d .
H1N H 0.0450(7) 0.1380(15) 0.5801(18) 0.035 Uiso 1 1 d .
C12 C -0.00687(6) 0.24054(12) 0.45564(17) 0.0330(3) Uani 1 1 d .
H12 H -0.0254 0.1840 0.3977 0.040 Uiso 1 1 calc R
C13 C -0.02160(6) 0.35313(11) 0.42994(15) 0.0300(3) Uani 1 1 d .
H13 H -0.0505 0.3719 0.3561 0.036 Uiso 1 1 calc R

loop_
_atom_site_aniso_label
_atom_site_aniso_U_11
_atom_site_aniso_U_22
_atom_site_aniso_U_33
_atom_site_aniso_U_23
_atom_site_aniso_U_13
_atom_site_aniso_U_12
C1 0.0254(6) 0.0318(7) 0.0254(6) 0.0040(5) 0.0020(5) 0.0042(5)
C2 0.0256(6) 0.0224(6) 0.0261(6) 0.0006(5) -0.0018(5) 0.0002(5)
C3 0.0235(6) 0.0242(6) 0.0271(6) 0.0013(5) 0.0003(5) 0.0003(5)
C4 0.0339(7) 0.0272(7) 0.0398(8) -0.0013(6) -0.0051(6) -0.0043(6)
C5 0.0490(9) 0.0283(7) 0.0525(11) 0.0036(7) -0.0016(8) -0.0039(7)
C6 0.0404(8) 0.0278(7) 0.0457(9) 0.0113(6) -0.0002(7) 0.0073(6)
C7 0.0295(7) 0.0440(8) 0.0247(7) 0.0071(6) -0.0019(5) 0.0063(6)
P1 0.02809(18) 0.01897(16) 0.02061(17) 0.00337(12) -0.00421(12) 0.00461(12)
O1 0.0480(6) 0.0230(5) 0.0382(6) 0.0092(4) -0.0046(5) 0.0058(4)
O2 0.0307(5) 0.0254(5) 0.0241(5) 0.0015(4) -0.0079(4) 0.0044(4)
O3 0.0435(6) 0.0237(5) 0.0254(5) 0.0008(4) 0.0024(4) 0.0023(4)
C8 0.0240(6) 0.0282(7) 0.0265(7) 0.0018(5) -0.0023(5) -0.0003(5)
O4 0.0355(6) 0.0385(6) 0.0395(6) 0.0033(5) -0.0166(5) -0.0016(4)
O5 0.0379(6) 0.0246(5) 0.0432(6) 0.0049(4) -0.0139(5) 0.0017(4)
C9 0.0214(6) 0.0184(6) 0.0248(6) 0.0017(5) 0.0001(5) 0.0023(5)
C10 0.0317(7) 0.0215(6) 0.0290(7) -0.0007(5) -0.0080(5) 0.0021(5)
C11 0.0342(7) 0.0254(7) 0.0322(7) 0.0031(5) -0.0082(6) 0.0056(5)
N1 0.0318(6) 0.0211(5) 0.0345(7) 0.0021(5) -0.0010(5) 0.0043(4)
C12 0.0351(7) 0.0248(6) 0.0367(8) -0.0026(6) -0.0075(6) -0.0006(5)
C13 0.0297(7) 0.0237(6) 0.0334(7) 0.0001(5) -0.0111(6) 0.0020(5)

loop_
_atom_type_symbol
_atom_type_description
_atom_type_scat_dispersion_real
_atom_type_scat_dispersion_imag
_atom_type_scat_source
C C 0.0033 0.0016 'International Tables Vol C Tables 4.2.6.8 and 6.1.1.4'
H H 0.0000 0.0000 'International Tables Vol C Tables 4.2.6.8 and 6.1.1.4'
N N 0.0061 0.0033 'International Tables Vol C Tables 4.2.6.8 and 6.1.1.4'
O O 0.0106 0.0060 'International Tables Vol C Tables 4.2.6.8 and 6.1.1.4'
P P 0.1023 0.0942 'International Tables Vol C Tables 4.2.6.8 and 6.1.1.4'

loop_
_geom_angle_atom_site_label_1
_geom_angle_atom_site_label_2
_geom_angle_atom_site_label_3
_geom_angle
_geom_angle_site_symmetry_3
C6 C1 C2 118.29(13) .
C6 C1 C7 119.52(13) .
C2 C1 C7 122.16(13) .
C3 C2 C1 120.31(12) .
C3 C2 H2 119.8 .
C1 C2 H2 119.8 .
C2 C3 C4 119.99(12) .
C2 C3 C8 122.44(12) .
C4 C3 C8 117.56(12) .
C5 C4 C3 119.99(14) .
C5 C4 H4 120.0 .
C3 C4 H4 120.0 .
C4 C5 C6 119.82(14) .
C4 C5 H5 120.1 .
C6 C5 H5 120.1 .
C5 C6 C1 121.59(13) .
C5 C6 H6 119.2 .
C1 C6 H6 119.2 .
C1 C7 P1 118.39(10) .
C1 C7 H7A 107.7 .
P1 C7 H7A 107.7 .
C1 C7 H7B 107.7 .
P1 C7 H7B 107.7 .
H7A C7 H7B 107.1 .
O1 P1 O2 114.96(6) .
O1 P1 O3 110.93(6) .
O2 P1 O3 107.66(6) .
O1 P1 C7 112.48(7) .
O2 P1 C7 104.83(6) .
O3 P1 C7 105.33(7) .
P1 O3 H3O 112.8(14) .
O4 C8 O5 123.29(12) .
O4 C8 C3 121.82(13) .
O5 C8 C3 114.86(11) .
C8 O5 H5O 109.7(13) .
C13 C9 C10 117.41(11) .
C13 C9 C9 121.55(14) 5_566
C10 C9 C9 121.04(14) 5_566
C11 C10 C9 119.71(12) .
C11 C10 H10 120.1 .
C9 C10 H10 120.1 .
N1 C11 C10 121.21(12) .
N1 C11 H11 119.4 .
C10 C11 H11 119.4 .
C12 N1 C11 120.98(12) .
C12 N1 H1N 121.9(11) .
C11 N1 H1N 117.1(11) .
N1 C12 C13 120.43(13) .
N1 C12 H12 119.8 .
C13 C12 H12 119.8 .
C12 C13 C9 120.25(12) .
C12 C13 H13 119.9 .
C9 C13 H13 119.9 .

loop_
_geom_bond_atom_site_label_1
_geom_bond_atom_site_label_2
_geom_bond_distance
_geom_bond_site_symmetry_2
C1 C6 1.391(2) .
C1 C2 1.3956(18) .
C1 C7 1.5039(19) .
C2 C3 1.3872(18) .
C2 H2 0.9300 .
C3 C4 1.3931(19) .
C3 C8 1.4876(18) .
C4 C5 1.374(2) .
C4 H4 0.9300 .
C5 C6 1.376(2) .
C5 H5 0.9300 .
C6 H6 0.9300 .
C7 P1 1.8087(15) .
C7 H7A 0.9700 .
C7 H7B 0.9700 .
P1 O1 1.4915(10) .
P1 O2 1.5186(10) .
P1 O3 1.5819(10) .
O3 H3O 0.83(2) .
C8 O4 1.2118(16) .
C8 O5 1.3191(17) .
O5 H5O 0.88(2) .
C9 C13 1.3925(18) .
C9 C10 1.3953(18) .
C9 C9 1.494(2) 5_566
C10 C11 1.3746(18) .
C10 H10 0.9300 .
C11 N1 1.3335(18) .
C11 H11 0.9300 .
N1 C12 1.3314(19) .
N1 H1N 0.923(18) .
C12 C13 1.3815(19) .
C12 H12 0.9300 .
C13 H13 0.9300 .

loop_
_geom_hbond_atom_site_label_D
_geom_hbond_atom_site_label_H
_geom_hbond_atom_site_label_A
_geom_hbond_distance_DH
_geom_hbond_distance_HA
_geom_hbond_distance_DA
_geom_hbond_angle_DHA
_geom_hbond_site_symmetry_A
N1 H1N O2 0.923(18) 1.736(18) 2.6566(15) 174.5(16) .
O3 H3O O2 0.83(2) 1.85(2) 2.6720(15) 177(2) 6_556
O5 H5O O1 0.88(2) 1.65(2) 2.5360(15) 176(2) 7_547
